data_4341736
loop_
_publ_author_name
'Regueiro-Figueroa, Mart\'in'
'Lima, Lu\'is M. P.'
'Blanco, V\'ictor'
'Esteban-G\'omez, David'
'de Blas, Andr\'es'
'Rodr\'iguez-Blas, Teresa'
'Delgado, Rita'
'Platas-Iglesias, Carlos'

_publ_section_title
;
 Reasons behind the Relative Abundances of Heptacoordinate Complexes along
 the Late First-Row Transition Metal Series
;
_journal_name_full 'Inorganic Chemistry'
_journal_page_first 141121114021002
_journal_paper_doi 10.1021/ic501869y
_journal_year 2014
_chemical_absolute_configuration unk
_chemical_formula_moiety 'C14 H24 Cu N2 O7'
_chemical_formula_sum 'C14 H24 Cu N2 O7'
_chemical_formula_weight 395.89
_chemical_name_systematic
;
 ?
;
_space_group_IT_number 4
_symmetry_cell_setting monoclinic
_symmetry_Int_Tables_number 4
_symmetry_space_group_name_Hall 'P 2yb'
_symmetry_space_group_name_H-M 'P 1 21 1'
_atom_sites_solution_hydrogens geom
_atom_sites_solution_primary heavy
_atom_sites_solution_secondary difmap
_audit_creation_date 2013-05-14T13:21:26-00:00
_audit_creation_method 'WinGX routine CIF_UPDATE'
_cell_angle_alpha 90
_cell_angle_beta 108.082(3)
_cell_angle_gamma 90
_cell_formula_units_Z 2
_cell_length_a 7.1445(17)
_cell_length_b 12.036(3)
_cell_length_c 9.538(2)
_cell_measurement_reflns_used 1979
_cell_measurement_temperature 100(2)
_cell_measurement_theta_max 26.345
_cell_measurement_theta_min 2.81
_cell_volume 779.7(3)
_computing_cell_refinement 'BRUKER Smart'
_computing_data_collection 'BRUKER Smart'
_computing_structure_refinement 'SHELXL-97 (Sheldrick, 2008)'
_diffrn_ambient_temperature 100(2)
_diffrn_measured_fraction_theta_full 1
_diffrn_measured_fraction_theta_max 1
_diffrn_measurement_device_type 'Bruker CCD SMART1000'
_diffrn_measurement_method 'omega and phi scans'
_diffrn_radiation_monochromator graphite
_diffrn_radiation_type MoK\a
_diffrn_radiation_wavelength 0.71073
_diffrn_reflns_av_R_equivalents 0.0205
_diffrn_reflns_av_unetI/netI 0.0262
_diffrn_reflns_limit_h_max 8
_diffrn_reflns_limit_h_min -8
_diffrn_reflns_limit_k_max 14
_diffrn_reflns_limit_k_min -14
_diffrn_reflns_limit_l_max 11
_diffrn_reflns_limit_l_min 0
_diffrn_reflns_number 2919
_diffrn_reflns_theta_full 25.68
_diffrn_reflns_theta_max 25.68
_diffrn_reflns_theta_min 2.25
_exptl_absorpt_coefficient_mu 1.442
_exptl_absorpt_correction_T_max 1.0000
_exptl_absorpt_correction_T_min 0.8242
_exptl_absorpt_correction_type multi-scan
_exptl_absorpt_process_details
;
SADABS Version 2008/1 (Sheldrick, Bruker AXS Inc.)
;
_exptl_crystal_colour Blue
_exptl_crystal_density_diffrn 1.686
_exptl_crystal_density_method 'not measured'
_exptl_crystal_description prism
_exptl_crystal_F_000 414
_exptl_crystal_size_max 0.17
_exptl_crystal_size_mid 0.15
_exptl_crystal_size_min 0.1
_refine_diff_density_max 1.24
_refine_diff_density_min -0.43
_refine_diff_density_rms 0.136
_refine_ls_abs_structure_details 'Flack H D (1983), Acta Cryst. A39, 876-881'
_refine_ls_abs_structure_Flack 0.47(3)
_refine_ls_extinction_method none
_refine_ls_goodness_of_fit_ref 1.061
_refine_ls_hydrogen_treatment constr
_refine_ls_matrix_type full
_refine_ls_number_parameters 218
_refine_ls_number_reflns 2919
_refine_ls_number_restraints 1
_refine_ls_restrained_S_all 1.061
_refine_ls_R_factor_all 0.0592
_refine_ls_R_factor_gt 0.0542
_refine_ls_shift/su_max 0
_refine_ls_shift/su_mean 0
_refine_ls_structure_factor_coef Fsqd
_refine_ls_weighting_details 'calc w=1/[\s^2^(Fo^2^)+(0.0886P)^2^+2.7186P] where P=(Fo^2^+2Fc^2^)/3'
_refine_ls_weighting_scheme calc
_refine_ls_wR_factor_gt 0.1429
_refine_ls_wR_factor_ref 0.1488
_reflns_number_gt 2678
_reflns_number_total 2919
_reflns_threshold_expression >2\s(I)
_cod_data_source_file ic501869y_si_001.cif
_cod_data_source_block sx08udc1n
_cod_original_sg_symbol_Hall P2yb
_cod_original_sg_symbol_H-M P2(1)
_cod_database_code 4341736

loop_
_symmetry_equiv_pos_as_xyz
'x, y, z'
'-x, y+1/2, -z'

loop_
_atom_site_label
_atom_site_type_symbol
_atom_site_fract_x
_atom_site_fract_y
_atom_site_fract_z
_atom_site_U_iso_or_equiv
_atom_site_adp_type
_atom_site_occupancy
_atom_site_symmetry_multiplicity
_atom_site_calc_flag
_atom_site_refinement_flags
Cu1 Cu 0.50325(9) 0.50405(12) 0.75245(7) 0.01301(19) Uani 1 1 d .
C1 C 0.3533(10) 0.2913(6) 0.6848(7) 0.0264(15) Uani 1 1 d .
C2 C 0.5067(10) 0.2975(6) 0.5998(7) 0.0296(14) Uani 1 1 d .
H2A H 0.6055 0.2405 0.6374 0.036 Uiso 1 1 calc R
H2B H 0.4409 0.2816 0.4964 0.036 Uiso 1 1 calc R
C3 C 0.5620(10) 0.4594(6) 0.4661(7) 0.0273(14) Uani 1 1 d .
H3A H 0.5913 0.408 0.3975 0.033 Uiso 1 1 calc R
H3B H 0.6442 0.5246 0.4732 0.033 Uiso 1 1 calc R
C4 C 0.3422(9) 0.4935(10) 0.4080(6) 0.0254(16) Uani 1 1 d .
H4A H 0.313 0.5259 0.3104 0.031 Uiso 1 1 calc R
H4B H 0.2592 0.4287 0.4014 0.031 Uiso 1 1 calc R
C5 C 0.1034(10) 0.5886(6) 0.4802(7) 0.0357(17) Uani 1 1 d .
H5A H 0.0343 0.5187 0.4757 0.043 Uiso 1 1 calc R
H5B H 0.0458 0.6284 0.3884 0.043 Uiso 1 1 calc R
C6 C 0.0906(9) 0.6584(6) 0.6119(8) 0.0289(15) Uani 1 1 d .
H6A H 0.1568 0.7291 0.6146 0.035 Uiso 1 1 calc R
H6B H -0.0459 0.6726 0.6043 0.035 Uiso 1 1 calc R
C7 C 0.2052(10) 0.6520(7) 0.8694(8) 0.0371(18) Uani 1 1 d .
H7A H 0.0788 0.6599 0.8863 0.045 Uiso 1 1 calc R
H7B H 0.2587 0.7256 0.8653 0.045 Uiso 1 1 calc R
C8 C 0.3441(10) 0.5854(6) 0.9925(7) 0.0273(13) Uani 1 1 d .
H8A H 0.3634 0.6234 1.0856 0.033 Uiso 1 1 calc R
H8B H 0.2866 0.5132 0.9985 0.033 Uiso 1 1 calc R
C9 C 0.6615(8) 0.4944(9) 1.0828(6) 0.0221(14) Uani 1 1 d .
H9A H 0.5827 0.4321 1.0964 0.027 Uiso 1 1 calc R
H9B H 0.709 0.534 1.1757 0.027 Uiso 1 1 calc R
C10 C 0.8419(11) 0.4502(6) 1.0369(7) 0.0335(17) Uani 1 1 d .
H10A H 0.9116 0.5115 1.0095 0.04 Uiso 1 1 calc R
H10B H 0.9329 0.4101 1.1179 0.04 Uiso 1 1 calc R
C11 C 0.8903(10) 0.3491(6) 0.8361(9) 0.0357(17) Uani 1 1 d .
H11A H 0.897 0.2688 0.8304 0.043 Uiso 1 1 calc R
H11B H 1.0212 0.3763 0.8886 0.043 Uiso 1 1 calc R
C12 C 0.8232(9) 0.3984(7) 0.6772(9) 0.041(2) Uani 1 1 d .
H12A H 0.88 0.4718 0.6797 0.049 Uiso 1 1 calc R
H12B H 0.8742 0.352 0.6142 0.049 Uiso 1 1 calc R
C13 C 0.6377(9) 0.6789(5) 0.9732(6) 0.0222(12) Uani 1 1 d .
H13A H 0.7624 0.6767 1.0517 0.027 Uiso 1 1 calc R
H13B H 0.5577 0.7364 0.9973 0.027 Uiso 1 1 calc R
C14 C 0.6761(10) 0.7097(6) 0.8277(7) 0.0259(14) Uani 1 1 d .
N1 N 0.6060(8) 0.4068(4) 0.6118(5) 0.0246(11) Uani 1 1 d .
N2 N 0.5371(7) 0.5704(4) 0.9667(5) 0.0219(10) Uani 1 1 d .
O1 O 0.3382(6) 0.3808(3) 0.7581(4) 0.0171(9) Uani 1 1 d .
O2 O 0.2741(7) 0.2041(4) 0.6859(5) 0.0316(11) Uani 1 1 d .
O3 O 0.3054(6) 0.5701(4) 0.5042(4) 0.0255(9) Uani 1 1 d .
O4 O 0.1825(6) 0.5968(4) 0.7393(5) 0.0262(9) Uani 1 1 d .
O5 O 0.7616(7) 0.3781(4) 0.9140(5) 0.0311(10) Uani 1 1 d .
O6 O 0.6593(6) 0.6332(4) 0.7370(4) 0.0219(9) Uani 1 1 d .
O7 O 0.7441(8) 0.8022(4) 0.8198(5) 0.0332(12) Uani 1 1 d .

loop_
_atom_site_aniso_label
_atom_site_aniso_U_11
_atom_site_aniso_U_22
_atom_site_aniso_U_33
_atom_site_aniso_U_23
_atom_site_aniso_U_13
_atom_site_aniso_U_12
Cu1 0.0146(3) 0.0148(3) 0.0117(3) -0.0014(2) 0.0072(2) -0.0015(2)
C1 0.036(4) 0.023(3) 0.024(3) -0.002(3) 0.014(3) -0.010(3)
C2 0.034(4) 0.027(3) 0.028(3) -0.005(3) 0.010(3) -0.003(3)
C3 0.036(3) 0.032(3) 0.019(3) -0.010(2) 0.016(3) -0.007(3)
C4 0.025(3) 0.038(5) 0.014(2) 0.004(3) 0.008(2) -0.008(4)
C5 0.037(4) 0.041(4) 0.021(3) 0.009(3) -0.004(3) -0.012(3)
C6 0.022(3) 0.021(3) 0.050(4) 0.010(3) 0.020(3) 0.006(3)
C7 0.028(4) 0.050(5) 0.038(4) 0.016(3) 0.017(3) 0.011(3)
C8 0.034(3) 0.031(3) 0.022(3) -0.003(3) 0.016(3) -0.005(3)
C9 0.024(3) 0.025(4) 0.013(2) 0.007(3) -0.002(2) -0.004(3)
C10 0.046(4) 0.028(4) 0.018(3) 0.011(3) -0.003(3) -0.018(3)
C11 0.031(4) 0.026(4) 0.061(5) 0.010(3) 0.029(3) 0.005(3)
C12 0.014(3) 0.045(5) 0.063(5) 0.031(4) 0.010(3) 0.011(3)
C13 0.028(3) 0.021(3) 0.018(3) 0.001(2) 0.007(2) -0.001(2)
C14 0.032(3) 0.031(4) 0.017(3) 0.005(3) 0.009(3) -0.006(3)
N1 0.026(3) 0.027(3) 0.023(3) 0.000(2) 0.010(2) -0.003(2)
N2 0.025(3) 0.022(3) 0.020(2) 0.004(2) 0.008(2) 0.004(2)
O1 0.022(2) 0.015(2) 0.019(2) 0.0026(17) 0.0123(17) -0.0035(17)
O2 0.047(3) 0.025(3) 0.027(2) 0.002(2) 0.018(2) -0.014(2)
O3 0.028(2) 0.029(2) 0.021(2) -0.0014(18) 0.0093(18) -0.0008(19)
O4 0.024(2) 0.022(2) 0.029(2) 0.0015(19) 0.0023(17) -0.0029(18)
O5 0.033(2) 0.032(2) 0.029(2) -0.0054(19) 0.0096(19) -0.001(2)
O6 0.026(2) 0.026(2) 0.017(2) -0.0042(18) 0.0109(18) -0.0060(19)
O7 0.053(3) 0.025(3) 0.023(2) -0.002(2) 0.013(2) -0.019(2)

loop_
_atom_type_symbol
_atom_type_description
_atom_type_scat_dispersion_real
_atom_type_scat_dispersion_imag
_atom_type_scat_source
C C 0.0033 0.0016 'International Tables Vol C Tables 4.2.6.8 and 6.1.1.4'
H H 0 0 'International Tables Vol C Tables 4.2.6.8 and 6.1.1.4'
N N 0.0061 0.0033 'International Tables Vol C Tables 4.2.6.8 and 6.1.1.4'
O O 0.0106 0.006 'International Tables Vol C Tables 4.2.6.8 and 6.1.1.4'
Cu Cu 0.3201 1.2651 'International Tables Vol C Tables 4.2.6.8 and 6.1.1.4'

loop_
_geom_angle_atom_site_label_1
_geom_angle_atom_site_label_2
_geom_angle_atom_site_label_3
_geom_angle
_geom_angle_publ_flag
O1 Cu1 O6 176.6(2) y
O1 Cu1 N1 85.7(2) y
O6 Cu1 N1 94.35(19) y
O1 Cu1 N2 98.69(18) y
O6 Cu1 N2 82.90(18) y
N1 Cu1 N2 150.4(2) y
O1 Cu1 O3 95.86(16) y
O6 Cu1 O3 80.89(16) y
N1 Cu1 O3 77.02(17) y
N2 Cu1 O3 130.91(17) y
O1 Cu1 O5 81.73(16) y
O6 Cu1 O5 101.52(18) y
N1 Cu1 O5 73.52(18) y
N2 Cu1 O5 78.20(16) y
O3 Cu1 O5 150.53(14) y
O1 Cu1 O4 77.57(16) y
O6 Cu1 O4 100.14(17) y
N1 Cu1 O4 135.73(17) y
N2 Cu1 O4 73.33(17) y
O3 Cu1 O4 64.54(14) y
O5 Cu1 O4 141.48(14) y
O2 C1 O1 127.0(6) ?
O2 C1 C2 117.3(6) ?
O1 C1 C2 115.4(5) ?
N1 C2 C1 113.6(5) ?
N1 C2 H2A 108.8 ?
C1 C2 H2A 108.8 ?
N1 C2 H2B 108.8 ?
C1 C2 H2B 108.8 ?
H2A C2 H2B 107.7 ?
N1 C3 C4 110.3(5) ?
N1 C3 H3A 109.6 ?
C4 C3 H3A 109.6 ?
N1 C3 H3B 109.6 ?
C4 C3 H3B 109.6 ?
H3A C3 H3B 108.1 ?
O3 C4 C3 108.7(5) ?
O3 C4 H4A 110 ?
C3 C4 H4A 110 ?
O3 C4 H4B 110 ?
C3 C4 H4B 110 ?
H4A C4 H4B 108.3 ?
O3 C5 C6 105.8(5) ?
O3 C5 H5A 110.6 ?
C6 C5 H5A 110.6 ?
O3 C5 H5B 110.6 ?
C6 C5 H5B 110.6 ?
H5A C5 H5B 108.7 ?
O4 C6 C5 106.8(5) ?
O4 C6 H6A 110.4 ?
C5 C6 H6A 110.4 ?
O4 C6 H6B 110.4 ?
C5 C6 H6B 110.4 ?
H6A C6 H6B 108.6 ?
O4 C7 C8 108.1(6) ?
O4 C7 H7A 110.1 ?
C8 C7 H7A 110.1 ?
O4 C7 H7B 110.1 ?
C8 C7 H7B 110.1 ?
H7A C7 H7B 108.4 ?
N2 C8 C7 110.8(5) ?
N2 C8 H8A 109.5 ?
C7 C8 H8A 109.5 ?
N2 C8 H8B 109.5 ?
C7 C8 H8B 109.5 ?
H8A C8 H8B 108.1 ?
N2 C9 C10 110.5(5) ?
N2 C9 H9A 109.6 ?
C10 C9 H9A 109.6 ?
N2 C9 H9B 109.6 ?
C10 C9 H9B 109.6 ?
H9A C9 H9B 108.1 ?
O5 C10 C9 106.1(6) ?
O5 C10 H10A 110.5 ?
C9 C10 H10A 110.5 ?
O5 C10 H10B 110.5 ?
C9 C10 H10B 110.5 ?
H10A C10 H10B 108.7 ?
O5 C11 C12 111.6(6) ?
O5 C11 H11A 109.3 ?
C12 C11 H11A 109.3 ?
O5 C11 H11B 109.3 ?
C12 C11 H11B 109.3 ?
H11A C11 H11B 108 ?
N1 C12 C11 113.6(5) ?
N1 C12 H12A 108.8 ?
C11 C12 H12A 108.8 ?
N1 C12 H12B 108.8 ?
C11 C12 H12B 108.8 ?
H12A C12 H12B 107.7 ?
N2 C13 C14 113.2(5) ?
N2 C13 H13A 108.9 ?
C14 C13 H13A 108.9 ?
N2 C13 H13B 108.9 ?
C14 C13 H13B 108.9 ?
H13A C13 H13B 107.7 ?
O7 C14 O6 125.7(6) ?
O7 C14 C13 117.3(6) ?
O6 C14 C13 116.3(6) ?
C3 N1 C2 110.6(5) ?
C3 N1 C12 108.4(5) ?
C2 N1 C12 112.6(6) ?
C3 N1 Cu1 110.6(4) ?
C2 N1 Cu1 107.1(4) ?
C12 N1 Cu1 107.4(5) ?
C13 N2 C8 110.4(5) ?
C13 N2 C9 109.8(5) ?
C8 N2 C9 108.7(5) ?
C13 N2 Cu1 106.2(3) ?
C8 N2 Cu1 111.6(4) ?
C9 N2 Cu1 110.1(4) ?
C1 O1 Cu1 118.1(4) ?
C4 O3 C5 113.2(5) ?
C4 O3 Cu1 104.5(4) ?
C5 O3 Cu1 117.2(4) ?
C7 O4 C6 114.8(5) ?
C7 O4 Cu1 108.6(4) ?
C6 O4 Cu1 116.9(4) ?
C11 O5 C10 115.2(5) ?
C11 O5 Cu1 107.7(4) ?
C10 O5 Cu1 99.7(4) ?
C14 O6 Cu1 118.2(4) ?

loop_
_geom_bond_atom_site_label_1
_geom_bond_atom_site_label_2
_geom_bond_distance
_geom_bond_publ_flag
Cu1 O1 1.906(4) y
Cu1 O6 1.945(5) y
Cu1 N1 2.078(5) y
Cu1 N2 2.137(5) y
Cu1 O3 2.482(4) y
Cu1 O5 2.513(5) y
Cu1 O4 2.517(4) y
C1 O2 1.194(8) ?
C1 O1 1.307(8) ?
C1 C2 1.554(9) ?
C2 N1 1.482(8) ?
C2 H2A 0.97 ?
C2 H2B 0.97 ?
C3 N1 1.470(8) ?
C3 C4 1.550(10) ?
C3 H3A 0.97 ?
C3 H3B 0.97 ?
C4 O3 1.381(10) ?
C4 H4A 0.97 ?
C4 H4B 0.97 ?
C5 O3 1.407(8) ?
C5 C6 1.538(10) ?
C5 H5A 0.97 ?
C5 H5B 0.97 ?
C6 O4 1.400(8) ?
C6 H6A 0.97 ?
C6 H6B 0.97 ?
C7 O4 1.372(9) ?
C7 C8 1.511(10) ?
C7 H7A 0.97 ?
C7 H7B 0.97 ?
C8 N2 1.485(8) ?
C8 H8A 0.97 ?
C8 H8B 0.97 ?
C9 N2 1.497(9) ?
C9 C10 1.577(11) ?
C9 H9A 0.97 ?
C9 H9B 0.97 ?
C10 O5 1.429(8) ?
C10 H10A 0.97 ?
C10 H10B 0.97 ?
C11 O5 1.394(8) ?
C11 C12 1.557(10) ?
C11 H11A 0.97 ?
C11 H11B 0.97 ?
C12 N1 1.486(8) ?
C12 H12A 0.97 ?
C12 H12B 0.97 ?
C13 N2 1.483(8) ?
C13 C14 1.541(8) ?
C13 H13A 0.97 ?
C13 H13B 0.97 ?
C14 O7 1.226(8) ?
C14 O6 1.244(8) ?

loop_
_geom_torsion_atom_site_label_1
_geom_torsion_atom_site_label_2
_geom_torsion_atom_site_label_3
_geom_torsion_atom_site_label_4
_geom_torsion
O2 C1 C2 N1 -176.5(6)
O1 C1 C2 N1 -2.1(9)
N1 C3 C4 O3 61.6(9)
O3 C5 C6 O4 -58.2(6)
O4 C7 C8 N2 58.5(7)
N2 C9 C10 O5 -68.6(8)
O5 C11 C12 N1 -32.7(9)
N2 C13 C14 O7 174.2(6)
N2 C13 C14 O6 -14.9(8)
C4 C3 N1 C2 68.4(7)
C4 C3 N1 C12 -167.6(7)
C4 C3 N1 Cu1 -50.1(7)
C1 C2 N1 C3 -117.4(6)
C1 C2 N1 C12 121.1(6)
C1 C2 N1 Cu1 3.3(6)
C11 C12 N1 C3 177.1(6)
C11 C12 N1 C2 -60.2(8)
C11 C12 N1 Cu1 57.5(7)
O1 Cu1 N1 C3 117.9(4)
O6 Cu1 N1 C3 -58.8(4)
N2 Cu1 N1 C3 -142.1(4)
O3 Cu1 N1 C3 20.8(4)
O5 Cu1 N1 C3 -159.5(4)
O4 Cu1 N1 C3 50.6(5)
O1 Cu1 N1 C2 -2.8(4)
O6 Cu1 N1 C2 -179.4(4)
N2 Cu1 N1 C2 97.3(5)
O3 Cu1 N1 C2 -99.8(4)
O5 Cu1 N1 C2 79.8(4)
O4 Cu1 N1 C2 -70.1(5)
O1 Cu1 N1 C12 -124.0(4)
O6 Cu1 N1 C12 59.3(4)
N2 Cu1 N1 C12 -23.9(6)
O3 Cu1 N1 C12 138.9(4)
O5 Cu1 N1 C12 -41.4(4)
O4 Cu1 N1 C12 168.7(4)
C14 C13 N2 C8 -118.9(5)
C14 C13 N2 C9 121.3(6)
C14 C13 N2 Cu1 2.3(6)
C7 C8 N2 C13 65.2(7)
C7 C8 N2 C9 -174.2(6)
C7 C8 N2 Cu1 -52.6(6)
C10 C9 N2 C13 -74.4(7)
C10 C9 N2 C8 164.7(6)
C10 C9 N2 Cu1 42.2(7)
O1 Cu1 N2 C13 -171.2(3)
O6 Cu1 N2 C13 5.8(4)
N1 Cu1 N2 C13 92.1(5)
O3 Cu1 N2 C13 -65.6(4)
O5 Cu1 N2 C13 109.2(4)
O4 Cu1 N2 C13 -97.1(4)
O1 Cu1 N2 C8 -50.8(4)
O6 Cu1 N2 C8 126.2(4)
N1 Cu1 N2 C8 -147.5(4)
O3 Cu1 N2 C8 54.8(5)
O5 Cu1 N2 C8 -130.4(4)
O4 Cu1 N2 C8 23.3(4)
O1 Cu1 N2 C9 70.0(4)
O6 Cu1 N2 C9 -113.0(4)
N1 Cu1 N2 C9 -26.7(7)
O3 Cu1 N2 C9 175.6(4)
O5 Cu1 N2 C9 -9.6(4)
O4 Cu1 N2 C9 144.1(4)
O2 C1 O1 Cu1 173.4(6)
C2 C1 O1 Cu1 -0.4(8)
O6 Cu1 O1 C1 93(4)
N1 Cu1 O1 C1 1.9(5)
N2 Cu1 O1 C1 -148.7(5)
O3 Cu1 O1 C1 78.3(5)
O5 Cu1 O1 C1 -72.1(5)
O4 Cu1 O1 C1 140.6(5)
C3 C4 O3 C5 -167.0(6)
C3 C4 O3 Cu1 -38.3(7)
C6 C5 O3 C4 170.2(6)
C6 C5 O3 Cu1 48.4(6)
O1 Cu1 O3 C4 -73.2(4)
O6 Cu1 O3 C4 107.7(4)
N1 Cu1 O3 C4 11.1(4)
N2 Cu1 O3 C4 180.0(4)
O5 Cu1 O3 C4 10.4(6)
O4 Cu1 O3 C4 -146.4(4)
O1 Cu1 O3 C5 53.1(5)
O6 Cu1 O3 C5 -126.0(5)
N1 Cu1 O3 C5 137.3(5)
N2 Cu1 O3 C5 -53.7(5)
O5 Cu1 O3 C5 136.7(5)
O4 Cu1 O3 C5 -20.1(4)
C8 C7 O4 C6 -167.6(5)
C8 C7 O4 Cu1 -34.6(6)
C5 C6 O4 C7 172.8(5)
C5 C6 O4 Cu1 43.8(6)
O1 Cu1 O4 C7 110.3(4)
O6 Cu1 O4 C7 -72.3(4)
N1 Cu1 O4 C7 -179.4(4)
N2 Cu1 O4 C7 7.1(4)
O3 Cu1 O4 C7 -147.0(4)
O5 Cu1 O4 C7 51.1(5)
O1 Cu1 O4 C6 -117.8(4)
O6 Cu1 O4 C6 59.7(4)
N1 Cu1 O4 C6 -47.4(5)
N2 Cu1 O4 C6 139.0(5)
O3 Cu1 O4 C6 -15.1(4)
O5 Cu1 O4 C6 -176.9(4)
C12 C11 O5 C10 -113.4(7)
C12 C11 O5 Cu1 -3.2(7)
C9 C10 O5 C11 166.5(6)
C9 C10 O5 Cu1 51.6(5)
O1 Cu1 O5 C11 113.9(4)
O6 Cu1 O5 C11 -65.3(5)
N1 Cu1 O5 C11 25.9(4)
N2 Cu1 O5 C11 -145.4(5)
O3 Cu1 O5 C11 26.6(6)
O4 Cu1 O5 C11 171.7(4)
O1 Cu1 O5 C10 -125.6(4)
O6 Cu1 O5 C10 55.2(4)
N1 Cu1 O5 C10 146.4(4)
N2 Cu1 O5 C10 -24.9(4)
O3 Cu1 O5 C10 147.1(4)
O4 Cu1 O5 C10 -67.8(4)
O7 C14 O6 Cu1 -168.7(6)
C13 C14 O6 Cu1 21.3(7)
O1 Cu1 O6 C14 103(3)
N1 Cu1 O6 C14 -166.2(5)
N2 Cu1 O6 C14 -15.8(5)
O3 Cu1 O6 C14 117.7(5)
O5 Cu1 O6 C14 -92.1(5)
O4 Cu1 O6 C14 55.8(5)
